data_7248318
loop_
_publ_author_name
'Nowicki, Krzysztof'
'Krajewska, Joanna'
'St\;epniewski, Tomasz'
'Wielechowska, Monika'
'Wi\'nska, Patrycja'
'Kaczmarczyk, Anna'
'Korpowska, Julia'
'Selent, Jana'
'Marek-Urban, Paulina H.'
'Durka, Krzysztof'
'Wozniak, Krzysztof'
'Laudy, Agnieszka E.'
'Luli\'nski, Sergiusz'

_publ_section_title
;
 Exploiting thiol-functionalized benzosiloxaboroles for achieving diverse
 substitution patterns -- synthesis, characterization and biological
 evaluation of promising antibacterial agents
;
_journal_name_full 'RSC Medicinal Chemistry'
_journal_paper_doi 10.1039/D4MD00061G
_journal_year 2024
_chemical_formula_moiety 'C8 H10 B F O2 S Si'
_chemical_formula_sum 'C8 H10 B F O2 S Si'
_chemical_formula_weight 228.12
_chemical_name_systematic
;
5,7-difluoro-6-mercapto-1,1-dimethylbenzo[c][1,2,5]oxasilaborol-3(1H)-ol
;
_space_group_crystal_system orthorhombic
_space_group_IT_number 61
_space_group_name_Hall '-P 2ac 2ab'
_space_group_name_H-M_alt 'P b c a'
_atom_sites_solution_hydrogens geom
_audit_creation_method SHELXL-2013
_audit_update_record
;
2022-07-15 deposited with the CCDC.	2024-03-19 downloaded from the CCDC.
;
_cell_angle_alpha 90
_cell_angle_beta 90
_cell_angle_gamma 90
_cell_formula_units_Z 8
_cell_length_a 11.0854(2)
_cell_length_b 12.6784(2)
_cell_length_c 15.9392(3)
_cell_measurement_reflns_used 6845
_cell_measurement_temperature 100(2)
_cell_measurement_theta_max 76.4730
_cell_measurement_theta_min 5.5370
_cell_volume 2240.18(7)
_computing_cell_refinement 'CrysAlisPro 1.171.40.67a (Rigaku OD, 2019)'
_computing_data_collection 'CrysAlisPro 1.171.40.67a (Rigaku OD, 2019)'
_computing_data_reduction 'CrysAlisPro 1.171.40.67a (Rigaku OD, 2019)'
_computing_structure_refinement 'SHELXL-2013 (Sheldrick, 2013)'
_diffrn_ambient_environment N~2~
_diffrn_ambient_temperature 100.01(10)
_diffrn_detector 'CCD plate'
_diffrn_detector_area_resol_mean 5.2195
_diffrn_detector_type Atlas
_diffrn_measured_fraction_theta_full 0.999
_diffrn_measured_fraction_theta_max 0.992
_diffrn_measurement_device 'four-circle diffractometer'
_diffrn_measurement_device_type 'SuperNova, Dual, Cu at home/near, Atlas'
_diffrn_radiation_monochromator mirror
_diffrn_radiation_probe x-ray
_diffrn_radiation_type 'Cu K\a'
_diffrn_radiation_wavelength 1.54184
_diffrn_reflns_av_R_equivalents 0.0209
_diffrn_reflns_av_unetI/netI 0.0150
_diffrn_reflns_Laue_measured_fraction_full 0.999
_diffrn_reflns_Laue_measured_fraction_max 0.992
_diffrn_reflns_limit_h_max 13
_diffrn_reflns_limit_h_min -9
_diffrn_reflns_limit_k_max 14
_diffrn_reflns_limit_k_min -15
_diffrn_reflns_limit_l_max 20
_diffrn_reflns_limit_l_min -19
_diffrn_reflns_number 10110
_diffrn_reflns_point_group_measured_fraction_full 0.999
_diffrn_reflns_point_group_measured_fraction_max 0.992
_diffrn_reflns_theta_full 67.679
_diffrn_reflns_theta_max 76.559
_diffrn_reflns_theta_min 5.551
_diffrn_source 'micro-focus sealed X-ray tube'
_diffrn_source_type 'SuperNova (Cu) X-ray Source'
_exptl_absorpt_coefficient_mu 3.504
_exptl_absorpt_correction_T_max 1.000
_exptl_absorpt_correction_T_min 0.612
_exptl_absorpt_correction_type gaussian
_exptl_absorpt_process_details
;
CrysAlisPro 1.171.40.67a (Rigaku Oxford Diffraction, 2019)
Numerical absorption correction based on gaussian integration over
			a multifaceted crystal model
Empirical absorption correction using spherical harmonics,
 implemented in SCALE3 ABSPACK scaling algorithm.
;
_exptl_crystal_colour 'clear pale colourless'
_exptl_crystal_density_diffrn 1.353
_exptl_crystal_density_method 'not measured'
_exptl_crystal_description block
_exptl_crystal_F_000 944
_exptl_crystal_recrystallization_method 'Re-crystallisation from solvent: CHCl3'
_exptl_crystal_size_max 0.226
_exptl_crystal_size_mid 0.160
_exptl_crystal_size_min 0.081
_refine_diff_density_max 0.371
_refine_diff_density_min -0.289
_refine_diff_density_rms 0.051
_refine_ls_extinction_method none
_refine_ls_goodness_of_fit_ref 1.075
_refine_ls_hydrogen_treatment constr
_refine_ls_matrix_type full
_refine_ls_number_parameters 127
_refine_ls_number_reflns 2331
_refine_ls_number_restraints 0
_refine_ls_restrained_S_all 1.075
_refine_ls_R_factor_all 0.0329
_refine_ls_R_factor_gt 0.0304
_refine_ls_shift/su_max 0.001
_refine_ls_shift/su_mean 0.000
_refine_ls_structure_factor_coef Fsqd
_refine_ls_weighting_details 'w=1/[\s^2^(Fo^2^)+(0.0507P)^2^+0.9746P] where P=(Fo^2^+2Fc^2^)/3'
_refine_ls_weighting_scheme calc
_refine_ls_wR_factor_gt 0.0892
_refine_ls_wR_factor_ref 0.0905
_reflns_Friedel_coverage 0.000
_reflns_number_gt 2177
_reflns_number_total 2331
_reflns_threshold_expression 'I > 2\s(I)'
_cod_data_source_file d4md00061g2.cif
_cod_data_source_block 1e
_cod_database_code 7248318
_shelx_space_group_comment
;
The symmetry employed for this shelxl refinement is uniquely defined
by the following loop, which should always be used as a source of
symmetry information in preference to the above space-group names.
They are only intended as comments.
;
_oxdiff_exptl_absorpt_empirical_full_min 0.817
_oxdiff_exptl_absorpt_empirical_full_max 1.493
_oxdiff_exptl_absorpt_empirical_details
;
Empirical correction (ABSPACK) includes:
- Absorption correction using spherical harmonics
- Frame scaling
;
_shelxl_version_number 2013-4

loop_
_space_group_symop_operation_xyz
'x, y, z'
'-x+1/2, -y, z+1/2'
'-x, y+1/2, -z+1/2'
'x+1/2, -y+1/2, -z'
'-x, -y, -z'
'x-1/2, y, -z-1/2'
'x, -y-1/2, z-1/2'
'-x-1/2, y-1/2, z'

loop_
_atom_site_label
_atom_site_type_symbol
_atom_site_fract_x
_atom_site_fract_y
_atom_site_fract_z
_atom_site_U_iso_or_equiv
_atom_site_adp_type
_atom_site_occupancy
_atom_site_site_symmetry_order
_atom_site_calc_flag
_atom_site_refinement_flags_posn
_atom_site_refinement_flags_adp
_atom_site_refinement_flags_occupancy
_atom_site_disorder_assembly
_atom_site_disorder_group
Si1 Si 0.22934(4) 0.31901(3) 0.50191(2) 0.02360(13) Uani 1 1 d . . . . .
S2 S 0.25754(4) -0.01457(3) 0.73980(3) 0.03293(14) Uani 1 1 d . . . . .
H2 H 0.1991 -0.0508 0.7962 0.049 Uiso 1 1 calc R U . . .
F1 F 0.34407(8) 0.11335(7) 0.60289(6) 0.0331(2) Uani 1 1 d . . . . .
O2 O -0.05979(9) 0.43919(8) 0.59874(6) 0.0263(2) Uani 1 1 d . . . . .
H2A H -0.0653 0.4895 0.5646 0.039 Uiso 1 1 calc R U . . .
O1 O 0.11123(9) 0.40246(8) 0.51157(7) 0.0260(2) Uani 1 1 d . . . . .
C4 C 0.02239(13) 0.22662(11) 0.69564(9) 0.0241(3) Uani 1 1 d . . . . .
H4 H -0.0509 0.2533 0.7181 0.029 Uiso 1 1 calc R U . . .
C6 C 0.18711(13) 0.23871(11) 0.59560(9) 0.0224(3) Uani 1 1 d . . . . .
C5 C 0.07781(12) 0.27856(11) 0.62866(9) 0.0216(3) Uani 1 1 d . . . . .
C1 C 0.23671(13) 0.15095(12) 0.63251(9) 0.0242(3) Uani 1 1 d . . . . .
C2 C 0.18336(13) 0.09731(11) 0.69881(9) 0.0246(3) Uani 1 1 d . . . . .
C3 C 0.07365(13) 0.13621(12) 0.72970(9) 0.0250(3) Uani 1 1 d . . . . .
H3 H 0.0340 0.1005 0.7743 0.030 Uiso 1 1 calc R U . . .
C7 C 0.21449(15) 0.24476(14) 0.40295(10) 0.0314(3) Uani 1 1 d . . . . .
H7A H 0.1373 0.2070 0.4025 0.047 Uiso 1 1 calc R U . . .
H7B H 0.2808 0.1940 0.3983 0.047 Uiso 1 1 calc R U . . .
H7C H 0.2174 0.2938 0.3555 0.047 Uiso 1 1 calc R U . . .
B1 B 0.03722(14) 0.37983(12) 0.57942(10) 0.0231(3) Uani 1 1 d . . . . .
C8 C 0.37180(15) 0.39405(14) 0.50897(12) 0.0369(4) Uani 1 1 d . . . . .
H8A H 0.3749 0.4316 0.5627 0.055 Uiso 1 1 calc R U . . .
H8B H 0.3759 0.4450 0.4629 0.055 Uiso 1 1 calc R U . . .
H8C H 0.4402 0.3453 0.5051 0.055 Uiso 1 1 calc R U . . .

loop_
_atom_site_aniso_label
_atom_site_aniso_U_11
_atom_site_aniso_U_22
_atom_site_aniso_U_33
_atom_site_aniso_U_23
_atom_site_aniso_U_13
_atom_site_aniso_U_12
Si1 0.0229(2) 0.0209(2) 0.0269(2) 0.00200(14) 0.00569(14) 0.00331(14)
S2 0.0387(2) 0.0306(2) 0.0295(2) 0.00784(15) 0.00495(15) 0.01086(15)
F1 0.0327(5) 0.0343(5) 0.0322(5) 0.0051(4) 0.0093(4) 0.0139(4)
O2 0.0244(5) 0.0230(5) 0.0314(5) 0.0032(4) 0.0065(4) 0.0035(4)
O1 0.0251(5) 0.0202(5) 0.0327(5) 0.0037(4) 0.0077(4) 0.0036(4)
C4 0.0202(6) 0.0278(7) 0.0244(6) -0.0015(5) -0.0005(5) 0.0004(5)
C6 0.0240(7) 0.0206(6) 0.0227(6) -0.0020(5) -0.0003(5) -0.0006(5)
C5 0.0208(6) 0.0207(6) 0.0234(6) -0.0032(5) -0.0017(5) -0.0006(5)
C1 0.0243(7) 0.0247(7) 0.0235(7) -0.0033(5) 0.0013(5) 0.0045(5)
C2 0.0286(7) 0.0224(6) 0.0229(6) -0.0004(5) -0.0023(5) 0.0027(5)
C3 0.0253(7) 0.0279(7) 0.0217(6) 0.0018(5) 0.0004(5) -0.0021(6)
C7 0.0327(8) 0.0360(8) 0.0256(7) 0.0014(6) 0.0019(6) 0.0090(7)
B1 0.0217(7) 0.0200(7) 0.0275(7) -0.0014(6) 0.0017(6) -0.0013(6)
C8 0.0286(8) 0.0346(8) 0.0474(10) -0.0026(7) 0.0112(7) -0.0023(7)

loop_
_atom_type_symbol
_atom_type_description
_atom_type_scat_dispersion_real
_atom_type_scat_dispersion_imag
_atom_type_scat_source
C C 0.0181 0.0091 'International Tables Vol C Tables 4.2.6.8 and 6.1.1.4'
H H 0.0000 0.0000 'International Tables Vol C Tables 4.2.6.8 and 6.1.1.4'
B B 0.0090 0.0039 'International Tables Vol C Tables 4.2.6.8 and 6.1.1.4'
O O 0.0492 0.0322 'International Tables Vol C Tables 4.2.6.8 and 6.1.1.4'
F F 0.0727 0.0534 'International Tables Vol C Tables 4.2.6.8 and 6.1.1.4'
Si Si 0.2541 0.3302 'International Tables Vol C Tables 4.2.6.8 and 6.1.1.4'
S S 0.3331 0.5567 'International Tables Vol C Tables 4.2.6.8 and 6.1.1.4'

loop_
_exptl_crystal_face_index_h
_exptl_crystal_face_index_k
_exptl_crystal_face_index_l
_exptl_crystal_face_perp_dist
4 -5 0 0.0837
-3 -5 2 0.0752
-5 3 0 0.1062
5 5 -2 0.0782
1 5 -1 0.0804
0 1 5 0.0508
0 -1 -5 0.0299

loop_
_geom_angle_atom_site_label_1
_geom_angle_atom_site_label_2
_geom_angle_atom_site_label_3
_geom_angle
_geom_angle_site_symmetry_1
_geom_angle_site_symmetry_3
_geom_angle_publ_flag
O1 Si1 C7 109.16(7) . . ?
O1 Si1 C8 109.53(7) . . ?
C7 Si1 C8 113.04(8) . . ?
O1 Si1 C6 94.26(6) . . ?
C7 Si1 C6 112.54(7) . . ?
C8 Si1 C6 116.52(8) . . ?
C2 S2 H2 109.5 . . ?
B1 O2 H2A 109.5 . . ?
B1 O1 Si1 113.55(9) . . ?
C3 C4 C5 120.50(13) . . ?
C3 C4 H4 119.8 . . ?
C5 C4 H4 119.8 . . ?
C1 C6 C5 118.21(13) . . ?
C1 C6 Si1 133.16(11) . . ?
C5 C6 Si1 108.54(10) . . ?
C4 C5 C6 119.54(13) . . ?
C4 C5 B1 129.89(13) . . ?
C6 C5 B1 110.56(12) . . ?
F1 C1 C6 118.90(13) . . ?
F1 C1 C2 117.59(13) . . ?
C6 C1 C2 123.51(13) . . ?
C1 C2 C3 117.68(13) . . ?
C1 C2 S2 118.47(11) . . ?
C3 C2 S2 123.85(11) . . ?
C4 C3 C2 120.52(13) . . ?
C4 C3 H3 119.7 . . ?
C2 C3 H3 119.7 . . ?
Si1 C7 H7A 109.5 . . ?
Si1 C7 H7B 109.5 . . ?
H7A C7 H7B 109.5 . . ?
Si1 C7 H7C 109.5 . . ?
H7A C7 H7C 109.5 . . ?
H7B C7 H7C 109.5 . . ?
O2 B1 O1 122.30(13) . . ?
O2 B1 C5 124.79(13) . . ?
O1 B1 C5 112.90(12) . . ?
Si1 C8 H8A 109.5 . . ?
Si1 C8 H8B 109.5 . . ?
H8A C8 H8B 109.5 . . ?
Si1 C8 H8C 109.5 . . ?
H8A C8 H8C 109.5 . . ?
H8B C8 H8C 109.5 . . ?

loop_
_geom_bond_atom_site_label_1
_geom_bond_atom_site_label_2
_geom_bond_distance
_geom_bond_site_symmetry_2
_geom_bond_publ_flag
Si1 O1 1.6903(11) . ?
Si1 C7 1.8443(16) . ?
Si1 C8 1.8471(17) . ?
Si1 C6 1.8671(14) . ?
S2 C2 1.7650(14) . ?
S2 H2 1.2000 . ?
F1 C1 1.3662(16) . ?
O2 B1 1.3482(19) . ?
O2 H2A 0.8400 . ?
O1 B1 1.3874(19) . ?
C4 C3 1.390(2) . ?
C4 C5 1.397(2) . ?
C4 H4 0.9500 . ?
C6 C1 1.373(2) . ?
C6 C5 1.4146(19) . ?
C5 B1 1.571(2) . ?
C1 C2 1.389(2) . ?
C2 C3 1.402(2) . ?
C3 H3 0.9500 . ?
C7 H7A 0.9800 . ?
C7 H7B 0.9800 . ?
C7 H7C 0.9800 . ?
C8 H8A 0.9800 . ?
C8 H8B 0.9800 . ?
C8 H8C 0.9800 . ?

loop_
_exptl_oxdiff_crystal_face_indexfrac_h
_exptl_oxdiff_crystal_face_indexfrac_k
_exptl_oxdiff_crystal_face_indexfrac_l
_exptl_oxdiff_crystal_face_x
_exptl_oxdiff_crystal_face_y
_exptl_oxdiff_crystal_face_z
3.9981 -5.0040 -0.0159 0.0828 0.4377 0.6929
-3.0001 -5.0001 2.0046 0.2104 0.6850 -0.2596
-5.0005 3.0047 0.0166 -0.0738 -0.1669 -0.7635
5.0014 4.9983 -2.0100 -0.1918 -0.7587 0.5271
1.0019 5.0008 -0.9984 -0.1327 -0.6166 -0.0160
0.0161 0.9948 5.0045 0.4721 -0.1432 -0.0718
-0.0161 -0.9948 -5.0045 -0.4721 0.1432 0.0718
